data_7120333
loop_
_publ_author_name
'Dince, Cl\'ement C.'
'Meoded, Roy A.'
'Hilvert, Donald'

_publ_section_title
;
 Synthesis and characterization of catalytically active thiazolium
 gold(i)-carbenes
;
_journal_name_full 'Chem. Commun.'
_journal_paper_doi 10.1039/C7CC03791K
_journal_year 2017
_chemical_formula_moiety 'C13 H17 N O7 P2 S'
_chemical_formula_sum 'C13 H17 N O7 P2 S'
_chemical_formula_weight 393.27
_chemical_name_common 'Benzylthiazolium pyrophosphate'
_space_group_crystal_system triclinic
_space_group_IT_number 2
_space_group_name_Hall '-P 1'
_space_group_name_H-M_alt 'P -1'
_symmetry_space_group_name_Hall '-P 1'
_symmetry_space_group_name_H-M 'P -1'
_atom_sites_solution_hydrogens mixed
_audit_creation_date 2016-03-08
_audit_creation_method
;
Olex2 1.2
(compiled 2016.02.19 svn.r3266 for OlexSys, GUI svn.r5155)
;
_audit_update_record
;
2016-03-27 deposited with the CCDC.
2017-06-15 downloaded from the CCDC.
;
_cell_angle_alpha 85.150(3)
_cell_angle_beta 83.269(3)
_cell_angle_gamma 87.675(3)
_cell_formula_units_Z 2
_cell_length_a 7.6460(6)
_cell_length_b 8.5134(8)
_cell_length_c 12.6646(11)
_cell_measurement_reflns_used 6251
_cell_measurement_temperature 100.0(2)
_cell_measurement_theta_max 27.55
_cell_measurement_theta_min 2.40
_cell_volume 815.38(12)
_computing_cell_refinement 'Bruker SAINT'
_computing_data_collection 'Bruker APEX2'
_computing_data_reduction 'Bruker SAINT'
_computing_molecular_graphics 'Olex2 (Dolomanov et al., 2009)'
_computing_publication_material 'Olex2 (Dolomanov et al., 2009)'
_computing_structure_refinement 'XL (Sheldrick, 2008)'
_computing_structure_solution 'XS (Sheldrick, 2008)'
_diffrn_ambient_temperature 100.0(2)
_diffrn_detector 'Bruker APEX2 area detector'
_diffrn_detector_area_resol_mean 8.33
_diffrn_detector_type 'CCD area detector'
_diffrn_measured_fraction_theta_full 0.990
_diffrn_measured_fraction_theta_max 0.987
_diffrn_measurement_device 'kappa-stage diffractometer'
_diffrn_measurement_device_type 'Bruker/Nonius Kappa Apex2'
_diffrn_measurement_method '\w and \f scans'
_diffrn_radiation_monochromator graphite
_diffrn_radiation_probe x-ray
_diffrn_radiation_type MoK\a
_diffrn_radiation_wavelength 0.71073
_diffrn_reflns_av_R_equivalents 0.0262
_diffrn_reflns_av_unetI/netI 0.0307
_diffrn_reflns_Laue_measured_fraction_full 0.990
_diffrn_reflns_Laue_measured_fraction_max 0.987
_diffrn_reflns_limit_h_max 9
_diffrn_reflns_limit_h_min -9
_diffrn_reflns_limit_k_max 11
_diffrn_reflns_limit_k_min -11
_diffrn_reflns_limit_l_max 16
_diffrn_reflns_limit_l_min -16
_diffrn_reflns_number 13597
_diffrn_reflns_point_group_measured_fraction_full 0.990
_diffrn_reflns_point_group_measured_fraction_max 0.987
_diffrn_reflns_theta_full 25.242
_diffrn_reflns_theta_max 27.557
_diffrn_reflns_theta_min 2.684
_diffrn_source 'sealed tube'
_diffrn_standards_number 0
_exptl_absorpt_coefficient_mu 0.432
_exptl_absorpt_correction_T_max 0.7456
_exptl_absorpt_correction_T_min 0.6992
_exptl_absorpt_correction_type multi-scan
_exptl_absorpt_process_details
;
SADABS-2008/1 (Bruker,2008) was used for absorption correction.
wR2(int) was 0.0472 before and 0.0390 after correction.
The Ratio of minimum to maximum transmission is 0.9378.
The \l/2 correction factor is 0.0015.
;
_exptl_crystal_colour 'clear colourless'
_exptl_crystal_colour_lustre clear
_exptl_crystal_colour_primary colourless
_exptl_crystal_density_diffrn 1.602
_exptl_crystal_density_method 'not measured'
_exptl_crystal_description plate
_exptl_crystal_F_000 408
_exptl_crystal_recrystallization_method 'Re-crystallisation from solvent'
_exptl_crystal_size_max 0.16
_exptl_crystal_size_mid 0.12
_exptl_crystal_size_min 0.035
_refine_diff_density_max 0.341
_refine_diff_density_min -0.451
_refine_diff_density_rms 0.071
_refine_ls_extinction_method none
_refine_ls_goodness_of_fit_ref 1.103
_refine_ls_hydrogen_treatment mixed
_refine_ls_matrix_type full
_refine_ls_number_parameters 224
_refine_ls_number_reflns 3718
_refine_ls_number_restraints 2
_refine_ls_restrained_S_all 1.103
_refine_ls_R_factor_all 0.0459
_refine_ls_R_factor_gt 0.0378
_refine_ls_shift/su_max 0.000
_refine_ls_shift/su_mean 0.000
_refine_ls_structure_factor_coef Fsqd
_refine_ls_weighting_details 'w=1/[\s^2^(Fo^2^)+(0.0279P)^2^+1.2118P] where P=(Fo^2^+2Fc^2^)/3'
_refine_ls_weighting_scheme calc
_refine_ls_wR_factor_gt 0.0878
_refine_ls_wR_factor_ref 0.0912
_reflns_Friedel_coverage 0.000
_reflns_number_gt 3225
_reflns_number_total 3718
_reflns_threshold_expression 'I > 2\s(I)'
_cod_data_source_file c7cc03791k2.cif
_cod_data_source_block h040811_0m
_cod_database_code 7120333
_shelx_space_group_comment
;
The symmetry employed for this shelxl refinement is uniquely defined
by the following loop, which should always be used as a source of
symmetry information in preference to the above space-group names.
They are only intended as comments.
;
_shelx_estimated_absorpt_t_max 0.985
_shelx_estimated_absorpt_t_min 0.934
_olex2_refinement_description
;
1. Fixed Uiso
 At 1.2 times of:
  All C(H) groups, All C(H,H) groups
 At 1.5 times of:
  All C(H,H,H) groups, All O(H) groups
2. Restrained distances
 O24-H24 = O23-H23
 0.91 with sigma of 0.02
3.a Secondary CH2 refined with riding coordinates:
 C6(H6A,H6B), C14(H14A,H14B), C15(H15A,H15B)
3.b Aromatic/amide H refined with riding coordinates:
 C2(H2), C8(H8), C9(H9), C10(H10), C11(H11), C12(H12)
3.c Idealised Me refined as rotating group:
 C13(H13A,H13B,H13C)
;
_shelx_shelxl_version_number 2014/7
_olex2_submission_original_sample_id h040811
_olex2_submission_special_instructions 'No special instructions were received'
_solvent_exptl_crystal_recrystallization_method 'acetone water'

loop_
_space_group_symop_operation_xyz
'x, y, z'
'-x, -y, -z'

loop_
_atom_site_label
_atom_site_type_symbol
_atom_site_fract_x
_atom_site_fract_y
_atom_site_fract_z
_atom_site_U_iso_or_equiv
_atom_site_adp_type
_atom_site_occupancy
_atom_site_site_symmetry_order
_atom_site_calc_flag
_atom_site_refinement_flags_posn
S1 S 0.26469(7) 0.14963(7) 0.61944(4) 0.01411(13) Uani 1 1 d .
P17 P 0.77221(7) 0.29813(7) 0.48882(4) 0.01123(13) Uani 1 1 d .
P21 P 0.69368(7) 0.50150(7) 0.66462(4) 0.01082(13) Uani 1 1 d .
O16 O 0.69696(19) 0.12852(18) 0.52380(12) 0.0139(3) Uani 1 1 d .
O18 O 0.7313(2) 0.3382(2) 0.37805(12) 0.0172(3) Uani 1 1 d .
O19 O 0.95790(19) 0.30559(19) 0.51192(12) 0.0157(3) Uani 1 1 d .
O20 O 0.65031(19) 0.40687(18) 0.56709(12) 0.0156(3) Uani 1 1 d .
O22 O 0.8018(2) 0.40716(19) 0.73618(12) 0.0169(3) Uani 1 1 d .
O23 O 0.7697(2) 0.65879(18) 0.61393(12) 0.0146(3) Uani 1 1 d D
H23 H 0.872(3) 0.663(3) 0.5713(19) 0.022 Uiso 1 1 d DR
O24 O 0.51029(19) 0.54380(19) 0.72050(12) 0.0147(3) Uani 1 1 d D
H24 H 0.430(3) 0.585(3) 0.6767(19) 0.022 Uiso 1 1 d DR
N3 N 0.2536(2) 0.2851(2) 0.78731(14) 0.0120(4) Uani 1 1 d .
C2 C 0.1724(3) 0.2822(3) 0.70153(17) 0.0133(4) Uani 1 1 d .
H2 H 0.0728 0.3477 0.6876 0.016 Uiso 1 1 calc R
C4 C 0.3974(3) 0.1793(3) 0.79130(17) 0.0125(4) Uani 1 1 d .
C5 C 0.4207(3) 0.0948(3) 0.70443(17) 0.0128(4) Uani 1 1 d .
C6 C 0.1956(3) 0.3942(3) 0.87081(17) 0.0151(4) Uani 1 1 d .
H6A H 0.1166 0.4778 0.8417 0.018 Uiso 1 1 calc R
H6B H 0.2997 0.4454 0.8906 0.018 Uiso 1 1 calc R
C7 C 0.1000(3) 0.3100(3) 0.96918(17) 0.0138(4) Uani 1 1 d .
C8 C 0.1612(3) 0.3138(3) 1.06795(18) 0.0180(5) Uani 1 1 d .
H8 H 0.2671 0.3657 1.0732 0.022 Uiso 1 1 calc R
C9 C 0.0689(3) 0.2422(3) 1.15900(18) 0.0197(5) Uani 1 1 d .
H9 H 0.1115 0.2451 1.2263 0.024 Uiso 1 1 calc R
C10 C -0.0854(3) 0.1666(3) 1.15158(19) 0.0219(5) Uani 1 1 d .
H10 H -0.1491 0.1177 1.2138 0.026 Uiso 1 1 calc R
C11 C -0.1467(3) 0.1624(3) 1.0536(2) 0.0270(6) Uani 1 1 d .
H11 H -0.2525 0.1101 1.0486 0.032 Uiso 1 1 calc R
C12 C -0.0548(3) 0.2342(3) 0.96256(19) 0.0208(5) Uani 1 1 d .
H12 H -0.0980 0.2313 0.8955 0.025 Uiso 1 1 calc R
C13 C 0.5080(3) 0.1733(3) 0.88096(17) 0.0161(5) Uani 1 1 d .
H13A H 0.5709 0.2720 0.8778 0.024 Uiso 1 1 calc GR
H13B H 0.5934 0.0846 0.8751 0.024 Uiso 1 1 calc GR
H13C H 0.4326 0.1595 0.9490 0.024 Uiso 1 1 calc GR
C14 C 0.5628(3) -0.0262(3) 0.67649(18) 0.0139(4) Uani 1 1 d .
H14A H 0.5212 -0.0966 0.6270 0.017 Uiso 1 1 calc R
H14B H 0.5867 -0.0913 0.7421 0.017 Uiso 1 1 calc R
C15 C 0.7328(3) 0.0482(3) 0.62479(17) 0.0144(4) Uani 1 1 d .
H15A H 0.7723 0.1241 0.6714 0.017 Uiso 1 1 calc R
H15B H 0.8266 -0.0341 0.6132 0.017 Uiso 1 1 calc R

loop_
_atom_site_aniso_label
_atom_site_aniso_U_11
_atom_site_aniso_U_22
_atom_site_aniso_U_33
_atom_site_aniso_U_23
_atom_site_aniso_U_13
_atom_site_aniso_U_12
S1 0.0145(3) 0.0163(3) 0.0116(3) -0.0009(2) -0.00257(19) 0.0012(2)
P17 0.0097(2) 0.0126(3) 0.0111(3) -0.0003(2) -0.00049(19) -0.00014(19)
P21 0.0104(2) 0.0113(3) 0.0104(3) -0.0003(2) -0.00054(19) 0.00043(19)
O16 0.0161(7) 0.0125(8) 0.0132(7) -0.0010(6) -0.0016(6) -0.0031(6)
O18 0.0147(7) 0.0245(9) 0.0119(7) -0.0001(6) -0.0011(6) 0.0019(6)
O19 0.0109(7) 0.0205(8) 0.0147(8) 0.0029(6) -0.0005(6) -0.0011(6)
O20 0.0125(7) 0.0169(8) 0.0187(8) -0.0068(6) -0.0049(6) 0.0030(6)
O22 0.0144(7) 0.0206(9) 0.0148(8) 0.0020(6) -0.0022(6) 0.0028(6)
O23 0.0140(7) 0.0119(8) 0.0168(8) -0.0006(6) 0.0031(6) -0.0009(6)
O24 0.0115(7) 0.0179(8) 0.0133(7) 0.0017(6) 0.0012(6) 0.0013(6)
N3 0.0105(8) 0.0131(9) 0.0117(9) 0.0001(7) 0.0007(7) 0.0003(7)
C2 0.0108(9) 0.0149(11) 0.0134(10) 0.0012(8) -0.0006(8) 0.0001(8)
C4 0.0101(9) 0.0119(10) 0.0143(10) 0.0033(8) -0.0002(8) -0.0008(8)
C5 0.0095(9) 0.0137(11) 0.0147(10) 0.0028(8) -0.0019(8) -0.0008(8)
C6 0.0168(10) 0.0128(11) 0.0147(11) -0.0019(9) 0.0031(8) 0.0004(8)
C7 0.0146(10) 0.0128(11) 0.0130(10) -0.0015(8) 0.0014(8) 0.0025(8)
C8 0.0174(11) 0.0205(12) 0.0167(11) -0.0054(9) -0.0008(9) -0.0033(9)
C9 0.0253(12) 0.0229(13) 0.0112(10) -0.0034(9) -0.0030(9) -0.0002(10)
C10 0.0264(12) 0.0230(13) 0.0150(11) 0.0013(10) 0.0022(9) -0.0045(10)
C11 0.0219(12) 0.0382(16) 0.0213(12) 0.0029(11) -0.0028(10) -0.0151(11)
C12 0.0184(11) 0.0307(14) 0.0140(11) 0.0006(10) -0.0045(9) -0.0046(10)
C13 0.0140(10) 0.0195(12) 0.0148(11) 0.0012(9) -0.0035(8) -0.0010(8)
C14 0.0131(10) 0.0116(10) 0.0162(11) -0.0003(8) 0.0010(8) 0.0003(8)
C15 0.0136(10) 0.0132(11) 0.0155(11) 0.0017(8) 0.0007(8) -0.0007(8)

loop_
_atom_type_symbol
_atom_type_description
_atom_type_scat_dispersion_real
_atom_type_scat_dispersion_imag
_atom_type_scat_source
C C 0.0033 0.0016 'International Tables Vol C Tables 4.2.6.8 and 6.1.1.4'
H H 0.0000 0.0000 'International Tables Vol C Tables 4.2.6.8 and 6.1.1.4'
N N 0.0061 0.0033 'International Tables Vol C Tables 4.2.6.8 and 6.1.1.4'
O O 0.0106 0.0060 'International Tables Vol C Tables 4.2.6.8 and 6.1.1.4'
P P 0.1023 0.0942 'International Tables Vol C Tables 4.2.6.8 and 6.1.1.4'
S S 0.1246 0.1234 'International Tables Vol C Tables 4.2.6.8 and 6.1.1.4'

loop_
_geom_angle_atom_site_label_1
_geom_angle_atom_site_label_2
_geom_angle_atom_site_label_3
_geom_angle
C2 S1 C5 91.24(11)
O16 P17 O20 102.02(8)
O18 P17 O16 106.35(9)
O18 P17 O19 118.67(9)
O18 P17 O20 108.95(9)
O19 P17 O16 110.95(9)
O19 P17 O20 108.61(9)
O22 P21 O20 112.39(9)
O22 P21 O23 116.44(9)
O22 P21 O24 112.14(9)
O23 P21 O20 105.76(9)
O24 P21 O20 103.33(9)
O24 P21 O23 105.67(9)
C15 O16 P17 119.85(13)
P21 O20 P17 131.67(10)
P21 O23 H23 122.1(18)
P21 O24 H24 115.7(17)
C2 N3 C4 114.26(18)
C2 N3 C6 121.76(18)
C4 N3 C6 123.97(18)
S1 C2 H2 123.8
N3 C2 S1 112.35(16)
N3 C2 H2 123.8
N3 C4 C13 120.8(2)
C5 C4 N3 111.40(19)
C5 C4 C13 127.7(2)
C4 C5 S1 110.74(16)
C4 C5 C14 128.1(2)
C14 C5 S1 121.07(17)
N3 C6 H6A 109.2
N3 C6 H6B 109.2
N3 C6 C7 112.04(18)
H6A C6 H6B 107.9
C7 C6 H6A 109.2
C7 C6 H6B 109.2
C8 C7 C6 120.6(2)
C12 C7 C6 120.1(2)
C12 C7 C8 119.2(2)
C7 C8 H8 119.7
C9 C8 C7 120.5(2)
C9 C8 H8 119.7
C8 C9 H9 120.1
C10 C9 C8 119.8(2)
C10 C9 H9 120.1
C9 C10 H10 120.1
C11 C10 C9 119.9(2)
C11 C10 H10 120.1
C10 C11 H11 119.8
C10 C11 C12 120.4(2)
C12 C11 H11 119.8
C7 C12 C11 120.2(2)
C7 C12 H12 119.9
C11 C12 H12 119.9
C4 C13 H13A 109.5
C4 C13 H13B 109.5
C4 C13 H13C 109.5
H13A C13 H13B 109.5
H13A C13 H13C 109.5
H13B C13 H13C 109.5
C5 C14 H14A 109.1
C5 C14 H14B 109.1
C5 C14 C15 112.31(18)
H14A C14 H14B 107.9
C15 C14 H14A 109.1
C15 C14 H14B 109.1
O16 C15 C14 107.53(17)
O16 C15 H15A 110.2
O16 C15 H15B 110.2
C14 C15 H15A 110.2
C14 C15 H15B 110.2
H15A C15 H15B 108.5

loop_
_geom_bond_atom_site_label_1
_geom_bond_atom_site_label_2
_geom_bond_distance
S1 C2 1.678(2)
S1 C5 1.723(2)
P17 O16 1.5849(16)
P17 O18 1.4816(16)
P17 O19 1.4877(16)
P17 O20 1.6053(16)
P21 O20 1.6032(16)
P21 O22 1.4657(16)
P21 O23 1.5405(16)
P21 O24 1.5383(15)
O16 C15 1.448(3)
O23 H23 0.895(17)
O24 H24 0.916(17)
N3 C2 1.315(3)
N3 C4 1.395(3)
N3 C6 1.483(3)
C2 H2 0.9500
C4 C5 1.356(3)
C4 C13 1.490(3)
C5 C14 1.499(3)
C6 H6A 0.9900
C6 H6B 0.9900
C6 C7 1.509(3)
C7 C8 1.389(3)
C7 C12 1.385(3)
C8 H8 0.9500
C8 C9 1.387(3)
C9 H9 0.9500
C9 C10 1.383(3)
C10 H10 0.9500
C10 C11 1.380(3)
C11 H11 0.9500
C11 C12 1.387(3)
C12 H12 0.9500
C13 H13A 0.9800
C13 H13B 0.9800
C13 H13C 0.9800
C14 H14A 0.9900
C14 H14B 0.9900
C14 C15 1.522(3)
C15 H15A 0.9900
C15 H15B 0.9900

loop_
_geom_torsion_atom_site_label_1
_geom_torsion_atom_site_label_2
_geom_torsion_atom_site_label_3
_geom_torsion_atom_site_label_4
_geom_torsion
S1 C5 C14 C15 95.5(2)
P17 O16 C15 C14 137.32(15)
O16 P17 O20 P21 111.49(14)
O18 P17 O16 C15 173.36(14)
O18 P17 O20 P21 -136.34(14)
O19 P17 O16 C15 43.00(17)
O19 P17 O20 P21 -5.73(17)
O20 P17 O16 C15 -72.52(15)
O22 P21 O20 P17 -44.99(17)
O23 P21 O20 P17 83.09(15)
O24 P21 O20 P17 -166.10(13)
N3 C4 C5 S1 0.4(2)
N3 C4 C5 C14 177.7(2)
N3 C6 C7 C8 121.6(2)
N3 C6 C7 C12 -61.4(3)
C2 S1 C5 C4 -0.26(17)
C2 S1 C5 C14 -177.74(18)
C2 N3 C4 C5 -0.4(3)
C2 N3 C4 C13 177.26(19)
C2 N3 C6 C7 105.0(2)
C4 N3 C2 S1 0.2(2)
C4 N3 C6 C7 -75.7(2)
C4 C5 C14 C15 -81.5(3)
C5 S1 C2 N3 0.01(17)
C5 C14 C15 O16 -64.8(2)
C6 N3 C2 S1 179.59(15)
C6 N3 C4 C5 -179.77(18)
C6 N3 C4 C13 -2.1(3)
C6 C7 C8 C9 177.1(2)
C6 C7 C12 C11 -177.3(2)
C7 C8 C9 C10 -0.1(4)
C8 C7 C12 C11 -0.2(4)
C8 C9 C10 C11 0.1(4)
C9 C10 C11 C12 -0.3(4)
C10 C11 C12 C7 0.3(4)
C12 C7 C8 C9 0.1(3)
C13 C4 C5 S1 -177.07(18)
C13 C4 C5 C14 0.2(4)
